data_7243555
loop_
_publ_author_name
'Wang, Yu'
'Ye, Jin'
'Yang, Na'
'Ma, Haixia'
'Zhang, Yazhou'
'Guo, Zhaoqi'

_publ_section_title
;
 Strong intermolecular interaction induced methylene-bridged asymmetric
 heterocyclic explosives
;
_journal_issue 43
_journal_name_full CrystEngComm
_journal_page_first 7635
_journal_page_last 7642
_journal_paper_doi 10.1039/D1CE01083B
_journal_volume 23
_journal_year 2021
_chemical_formula_moiety 'C4 H2 N10 O5, 2(H4 N)'
_chemical_formula_sum 'C4 H10 N12 O5'
_chemical_formula_weight 306.24
_space_group_crystal_system monoclinic
_space_group_IT_number 14
_space_group_name_Hall '-P 2ybc'
_space_group_name_H-M_alt 'P 1 21/c 1'
_atom_sites_solution_hydrogens difmap
_atom_sites_solution_primary iterative
_audit_creation_date 2021-01-19
_audit_creation_method
;
Olex2 1.2
(compiled 2018.05.29 svn.r3508 for OlexSys, GUI svn.r5506)
;
_audit_update_record
;
2021-02-14 deposited with the CCDC.	2021-09-22 downloaded from the CCDC.
;
_cell_angle_alpha 90
_cell_angle_beta 97.819(2)
_cell_angle_gamma 90
_cell_formula_units_Z 4
_cell_length_a 12.6801(5)
_cell_length_b 8.2805(3)
_cell_length_c 11.6650(5)
_cell_measurement_reflns_used 3472
_cell_measurement_temperature 298(2)
_cell_measurement_theta_max 26.84
_cell_measurement_theta_min 2.95
_cell_volume 1213.41(8)
_computing_cell_refinement 'SAINT V8.38A (?, 2016)'
_computing_data_reduction 'SAINT V8.38A (?, 2016)'
_computing_molecular_graphics 'Olex2 (Dolomanov et al., 2009)'
_computing_publication_material 'Olex2 (Dolomanov et al., 2009)'
_computing_structure_refinement 'ShelXL (Sheldrick, 2015)'
_computing_structure_solution 'olex2.solve (Bourhis et al., 2015)'
_diffrn_ambient_temperature 298.0
_diffrn_measured_fraction_theta_full 0.998
_diffrn_measured_fraction_theta_max 0.996
_diffrn_measurement_device_type 'Bruker APEX-II CCD'
_diffrn_measurement_method '\f and \w scans'
_diffrn_radiation_type MoK\a
_diffrn_radiation_wavelength 0.71073
_diffrn_reflns_av_R_equivalents 0.1
_diffrn_reflns_av_unetI/netI 0.0422
_diffrn_reflns_Laue_measured_fraction_full 0.998
_diffrn_reflns_Laue_measured_fraction_max 0.996
_diffrn_reflns_number 2783
_diffrn_reflns_point_group_measured_fraction_full 0.998
_diffrn_reflns_point_group_measured_fraction_max 0.996
_diffrn_reflns_theta_full 25.242
_diffrn_reflns_theta_max 27.506
_diffrn_reflns_theta_min 2.946
_diffrn_standards_number 0
_exptl_absorpt_coefficient_mu 0.148
_exptl_absorpt_correction_type multi-scan
_exptl_absorpt_process_details
;
 TWINABS-2012/1 (Bruker,2012) was used for absorption correction.

Final HKLF 4 output contains 13610 reflections, Rint = 0.0533
 (8022 with I > 3sig(I), Rint = 0.0435)
;
_exptl_crystal_colour colourless
_exptl_crystal_colour_primary colourless
_exptl_crystal_density_diffrn 1.676
_exptl_crystal_description needle
_exptl_crystal_F_000 632
_exptl_crystal_size_max 0.3
_exptl_crystal_size_mid 0.2
_exptl_crystal_size_min 0.1
_exptl_transmission_factor_max 0.3
_exptl_transmission_factor_min 0.2
_refine_diff_density_max 0.241
_refine_diff_density_min -0.314
_refine_diff_density_rms 0.064
_refine_ls_extinction_method none
_refine_ls_goodness_of_fit_ref 1.086
_refine_ls_hydrogen_treatment refall
_refine_ls_matrix_type full
_refine_ls_number_parameters 230
_refine_ls_number_reflns 2783
_refine_ls_number_restraints 1
_refine_ls_restrained_S_all 1.086
_refine_ls_R_factor_all 0.0705
_refine_ls_R_factor_gt 0.0499
_refine_ls_shift/su_max 0.000
_refine_ls_shift/su_mean 0.000
_refine_ls_structure_factor_coef Fsqd
_refine_ls_weighting_details 'w=1/[\s^2^(Fo^2^)+(0.0347P)^2^+0.9136P] where P=(Fo^2^+2Fc^2^)/3'
_refine_ls_weighting_scheme calc
_refine_ls_wR_factor_gt 0.0975
_refine_ls_wR_factor_ref 0.1061
_reflns_Friedel_coverage 0.000
_reflns_number_gt 2160
_reflns_number_total 2783
_reflns_threshold_expression 'I > 2\s(I)'
_cod_data_source_file d1ce01083b2.cif
_cod_data_source_block 3
_cod_depositor_comments 'Adding full bibliography for 7243554--7243556.cif.'
_cod_database_code 7243555
_shelx_shelxl_version_number 2018/3
_shelx_space_group_comment
;
The symmetry employed for this shelxl refinement is uniquely defined
by the following loop, which should always be used as a source of
symmetry information in preference to the above space-group names.
They are only intended as comments.
;
_shelx_estimated_absorpt_t_max 0.988
_shelx_estimated_absorpt_t_min 0.968
_olex2_refinement_description
;
1. Restrained distances
 N12-H12D
 0.9 with sigma of 0.02
;
_olex2_submission_special_instructions 'No special instructions were received'

loop_
_space_group_symop_operation_xyz
'x, y, z'
'-x, y+1/2, -z+1/2'
'-x, -y, -z'
'x, -y-1/2, z-1/2'

loop_
_atom_site_label
_atom_site_type_symbol
_atom_site_fract_x
_atom_site_fract_y
_atom_site_fract_z
_atom_site_U_iso_or_equiv
_atom_site_adp_type
_atom_site_occupancy
_atom_site_site_symmetry_order
_atom_site_calc_flag
_atom_site_refinement_flags_posn
_atom_site_refinement_flags_adp
_atom_site_refinement_flags_occupancy
_atom_site_disorder_assembly
_atom_site_disorder_group
O4 O 0.86859(11) 0.93753(16) 0.41141(12) 0.0176(3) Uani 1 1 d . . . . .
O5 O 0.94141(11) 0.73901(16) 0.32874(12) 0.0187(3) Uani 1 1 d . . . . .
O3 O 0.43740(11) 0.47964(19) 0.83858(13) 0.0252(4) Uani 1 1 d . . . . .
O2 O 0.28614(11) 0.35450(19) 0.79657(14) 0.0264(4) Uani 1 1 d . . . . .
O1 O 0.50694(11) 0.31520(18) 0.53658(13) 0.0218(3) Uani 1 1 d . . . . .
N8 N 0.88609(12) 0.78677(19) 0.40204(14) 0.0140(3) Uani 1 1 d . . . . .
N6 N 0.58792(13) 0.4272(2) 0.69829(15) 0.0184(4) Uani 1 1 d . . . . .
N3 N 0.84715(13) 0.2758(2) 0.51138(15) 0.0178(4) Uani 1 1 d . . . . .
N5 N 0.61409(13) 0.3439(2) 0.51863(15) 0.0202(4) Uani 1 1 d . . . . .
N2 N 0.89392(13) 0.2851(2) 0.41953(15) 0.0183(4) Uani 1 1 d . . . . .
N10 N 0.37581(13) 0.3922(2) 0.77173(15) 0.0204(4) Uani 1 1 d . . . . .
N9 N 0.39953(13) 0.3371(2) 0.67128(15) 0.0212(4) Uani 1 1 d . . . . .
N4 N 0.82484(12) 0.42894(19) 0.54017(14) 0.0146(4) Uani 1 1 d . . . . .
N7 N 0.84463(13) 0.69351(19) 0.47634(14) 0.0144(4) Uani 1 1 d . . . . .
N1 N 0.90389(13) 0.44191(19) 0.38694(14) 0.0158(4) Uani 1 1 d . . . . .
C1 C 0.85995(14) 0.5309(2) 0.46301(17) 0.0136(4) Uani 1 1 d . . . . .
C4 C 0.49852(16) 0.3672(2) 0.64520(18) 0.0178(4) Uani 1 1 d . . . . .
C3 C 0.65509(16) 0.4087(2) 0.61576(17) 0.0173(4) Uani 1 1 d . . . . .
C2 C 0.76886(16) 0.4630(3) 0.63857(18) 0.0179(4) Uani 1 1 d . . . . .
H1 H 0.8037(17) 0.408(3) 0.708(2) 0.019(6) Uiso 1 1 d . . . . .
H2 H 0.7723(16) 0.578(3) 0.6531(19) 0.016(5) Uiso 1 1 d . . . . .
N12 N 0.92615(15) 0.5269(2) 0.15271(16) 0.0161(4) Uani 1 1 d . . . . .
H7 H 0.923(2) 0.505(3) 0.231(3) 0.035(7) Uiso 1 1 d . . . . .
H9 H 0.996(2) 0.541(3) 0.139(2) 0.035(7) Uiso 1 1 d . . . . .
H8 H 0.900(2) 0.437(4) 0.110(3) 0.043(8) Uiso 1 1 d . . . . .
H10 H 0.889(2) 0.612(3) 0.132(2) 0.035(7) Uiso 1 1 d . . . . .
N11 N 0.65302(16) 0.9796(3) 0.44229(19) 0.0247(4) Uani 1 1 d D . . . .
H5 H 0.625(2) 0.989(4) 0.509(3) 0.051(9) Uiso 1 1 d . . . . .
H3 H 0.725(3) 0.996(4) 0.445(3) 0.053(9) Uiso 1 1 d . . . . .
H6 H 0.619(2) 1.033(3) 0.388(3) 0.044(9) Uiso 1 1 d . . . . .
H4 H 0.653(3) 0.870(3) 0.426(4) 0.117(17) Uiso 1 1 d D . . . .

loop_
_atom_site_aniso_label
_atom_site_aniso_U_11
_atom_site_aniso_U_22
_atom_site_aniso_U_33
_atom_site_aniso_U_23
_atom_site_aniso_U_13
_atom_site_aniso_U_12
O4 0.0229(7) 0.0114(7) 0.0192(8) 0.0001(5) 0.0055(6) 0.0017(6)
O5 0.0243(8) 0.0156(7) 0.0185(8) -0.0040(6) 0.0112(6) -0.0026(6)
O3 0.0204(8) 0.0358(9) 0.0197(8) -0.0069(7) 0.0043(6) -0.0082(7)
O2 0.0148(7) 0.0347(9) 0.0309(9) 0.0013(7) 0.0080(6) -0.0042(6)
O1 0.0180(7) 0.0280(8) 0.0197(8) -0.0044(6) 0.0038(6) -0.0005(6)
N8 0.0147(8) 0.0136(8) 0.0135(9) -0.0016(6) 0.0009(7) -0.0009(6)
N6 0.0180(8) 0.0220(9) 0.0159(9) 0.0000(7) 0.0048(7) -0.0013(7)
N3 0.0219(9) 0.0148(8) 0.0175(9) 0.0012(7) 0.0057(7) 0.0016(7)
N5 0.0182(9) 0.0231(9) 0.0196(10) -0.0013(7) 0.0043(7) -0.0004(7)
N2 0.0218(9) 0.0142(8) 0.0198(9) 0.0005(7) 0.0059(7) 0.0011(7)
N10 0.0182(9) 0.0223(9) 0.0211(10) 0.0023(7) 0.0038(7) 0.0000(7)
N9 0.0169(9) 0.0266(10) 0.0205(10) -0.0050(8) 0.0044(7) -0.0003(7)
N4 0.0179(8) 0.0127(8) 0.0142(9) -0.0006(6) 0.0057(7) 0.0002(7)
N7 0.0171(8) 0.0123(8) 0.0148(9) 0.0007(6) 0.0058(7) -0.0007(6)
N1 0.0206(8) 0.0105(8) 0.0170(9) 0.0003(6) 0.0057(7) -0.0003(7)
C1 0.0124(9) 0.0157(9) 0.0127(9) 0.0005(8) 0.0013(7) -0.0003(7)
C4 0.0189(10) 0.0185(10) 0.0162(10) -0.0006(8) 0.0028(8) 0.0008(8)
C3 0.0211(10) 0.0170(10) 0.0146(10) 0.0012(8) 0.0055(8) 0.0019(8)
C2 0.0211(10) 0.0202(11) 0.0137(10) -0.0006(8) 0.0069(8) -0.0019(8)
N12 0.0189(9) 0.0146(9) 0.0151(9) -0.0006(7) 0.0037(7) 0.0018(7)
N11 0.0184(10) 0.0380(13) 0.0179(10) 0.0003(9) 0.0032(8) -0.0005(9)

loop_
_atom_type_symbol
_atom_type_description
_atom_type_scat_dispersion_real
_atom_type_scat_dispersion_imag
_atom_type_scat_source
C C 0.0033 0.0016 'International Tables Vol C Tables 4.2.6.8 and 6.1.1.4'
H H 0.0000 0.0000 'International Tables Vol C Tables 4.2.6.8 and 6.1.1.4'
N N 0.0061 0.0033 'International Tables Vol C Tables 4.2.6.8 and 6.1.1.4'
O O 0.0106 0.0060 'International Tables Vol C Tables 4.2.6.8 and 6.1.1.4'

loop_
_geom_angle_atom_site_label_1
_geom_angle_atom_site_label_2
_geom_angle_atom_site_label_3
_geom_angle
_geom_angle_site_symmetry_1
_geom_angle_site_symmetry_3
_geom_angle_publ_flag
C4 O1 N5 106.42(15) . . ?
O4 N8 N7 115.23(15) . . ?
O5 N8 O4 119.46(15) . . ?
O5 N8 N7 125.27(16) . . ?
C4 N6 C3 101.81(17) . . ?
N2 N3 N4 106.51(15) . . ?
C3 N5 O1 102.59(15) . . ?
N3 N2 N1 110.96(15) . . ?
O3 N10 N9 123.31(16) . . ?
O2 N10 O3 120.56(17) . . ?
O2 N10 N9 116.12(17) . . ?
N10 N9 C4 117.54(17) . . ?
N3 N4 C1 108.74(15) . . ?
N3 N4 C2 121.22(16) . . ?
C1 N4 C2 130.01(17) . . ?
N8 N7 C1 115.08(15) . . ?
C1 N1 N2 106.12(16) . . ?
N4 C1 N7 118.19(17) . . ?
N1 C1 N4 107.66(16) . . ?
N1 C1 N7 134.14(18) . . ?
N6 C4 O1 112.83(17) . . ?
N6 C4 N9 136.95(19) . . ?
N9 C4 O1 110.15(17) . . ?
N6 C3 C2 120.93(18) . . ?
N5 C3 N6 116.34(18) . . ?
N5 C3 C2 122.72(18) . . ?
N4 C2 C3 111.23(17) . . ?
N4 C2 H1 110.5(12) . . ?
N4 C2 H2 108.3(12) . . ?
C3 C2 H1 108.6(12) . . ?
C3 C2 H2 110.2(12) . . ?
H1 C2 H2 107.9(18) . . ?
H7 N12 H9 111(2) . . ?
H7 N12 H8 108(2) . . ?
H7 N12 H10 110(2) . . ?
H9 N12 H8 107(2) . . ?
H9 N12 H10 110(2) . . ?
H8 N12 H10 111(2) . . ?
H5 N11 H3 117(3) . . ?
H5 N11 H6 113(3) . . ?
H5 N11 H4 106(3) . . ?
H3 N11 H6 111(3) . . ?
H3 N11 H4 97(3) . . ?
H6 N11 H4 112(3) . . ?

loop_
_geom_bond_atom_site_label_1
_geom_bond_atom_site_label_2
_geom_bond_distance
_geom_bond_site_symmetry_2
_geom_bond_publ_flag
O4 N8 1.275(2) . ?
O5 N8 1.242(2) . ?
O3 N10 1.255(2) . ?
O2 N10 1.251(2) . ?
O1 N5 1.423(2) . ?
O1 C4 1.356(2) . ?
N8 N7 1.322(2) . ?
N6 C4 1.313(3) . ?
N6 C3 1.378(2) . ?
N3 N2 1.295(2) . ?
N3 N4 1.352(2) . ?
N5 C3 1.297(3) . ?
N2 N1 1.364(2) . ?
N10 N9 1.330(2) . ?
N9 C4 1.354(3) . ?
N4 C1 1.353(2) . ?
N4 C2 1.457(2) . ?
N7 C1 1.372(2) . ?
N1 C1 1.332(2) . ?
C3 C2 1.500(3) . ?
C2 H1 0.99(2) . ?
C2 H2 0.97(2) . ?
N12 H7 0.93(3) . ?
N12 H9 0.93(3) . ?
N12 H8 0.93(3) . ?
N12 H10 0.86(3) . ?
N11 H5 0.90(3) . ?
N11 H3 0.92(3) . ?
N11 H6 0.84(3) . ?
N11 H4 0.924(19) . ?
